data_7218361
loop_
_publ_author_name
'Wang, Xiaojuan'
'Zhang, Qi'
'Jiang, Linglei'
'Xu, Yun'
'Mei, Xuefeng'

_publ_section_title
;
 Isostructurality in six celecoxib co-crystals introduced by solvent
 inclusion
;
_journal_issue 48
_journal_name_full CrystEngComm
_journal_page_first 10959
_journal_paper_doi 10.1039/C4CE01854K
_journal_volume 16
_journal_year 2014
_chemical_formula_sum 'C29 H26 F3 N5 O2 S'
_chemical_formula_weight 565.62
_chemical_name_systematic
; 
 ? 
;
_space_group_IT_number 2
_symmetry_space_group_name_Hall '-P 1'
_symmetry_space_group_name_H-M 'P -1'
_atom_sites_solution_hydrogens geom
_atom_sites_solution_primary direct
_atom_sites_solution_secondary difmap
_audit_creation_method SHELXL-97
_cell_angle_alpha 78.780(6)
_cell_angle_beta 81.807(6)
_cell_angle_gamma 83.993(6)
_cell_formula_units_Z 2
_cell_length_a 7.9890(8)
_cell_length_b 11.3277(11)
_cell_length_c 15.7937(15)
_cell_measurement_temperature 296(2)
_cell_volume 1383.3(2)
_computing_structure_refinement 'SHELXL-97 (Sheldrick, 2008)'
_computing_structure_solution 'SHELXS-97 (Sheldrick, 2008)'
_diffrn_ambient_temperature 296(2)
_diffrn_measured_fraction_theta_full 0.997
_diffrn_measured_fraction_theta_max 0.997
_diffrn_radiation_monochromator graphite
_diffrn_radiation_source 'fine-focus sealed tube'
_diffrn_radiation_type MoK\a
_diffrn_radiation_wavelength 0.71073
_diffrn_reflns_av_R_equivalents 0.0335
_diffrn_reflns_av_sigmaI/netI 0.0356
_diffrn_reflns_limit_h_max 10
_diffrn_reflns_limit_h_min -10
_diffrn_reflns_limit_k_max 14
_diffrn_reflns_limit_k_min -14
_diffrn_reflns_limit_l_max 20
_diffrn_reflns_limit_l_min -20
_diffrn_reflns_number 23780
_diffrn_reflns_theta_full 27.62
_diffrn_reflns_theta_max 27.62
_diffrn_reflns_theta_min 1.84
_exptl_absorpt_coefficient_mu 0.173
_exptl_crystal_density_diffrn 1.358
_exptl_crystal_density_method 'not measured'
_exptl_crystal_F_000 590
_refine_diff_density_max 0.722
_refine_diff_density_min -0.543
_refine_diff_density_rms 0.056
_refine_ls_extinction_method none
_refine_ls_goodness_of_fit_ref 1.013
_refine_ls_hydrogen_treatment mixed
_refine_ls_matrix_type full
_refine_ls_number_parameters 370
_refine_ls_number_reflns 6412
_refine_ls_number_restraints 2
_refine_ls_restrained_S_all 4.042
_refine_ls_R_factor_all 0.0961
_refine_ls_R_factor_gt 0.0626
_refine_ls_shift/su_max 0.003
_refine_ls_shift/su_mean 0.000
_refine_ls_structure_factor_coef Fsqd
_refine_ls_weighting_details 'calc w=1/[\s^2^(Fo^2^)+(0.0824P)^2^+0.8915P] where P=(Fo^2^+2Fc^2^)/3'
_refine_ls_weighting_scheme calc
_refine_ls_wR_factor_gt 0.1597
_refine_ls_wR_factor_ref 0.1813
_reflns_number_gt 4292
_reflns_number_total 6412
_reflns_threshold_expression >2sigma(I)
_cod_data_source_file c4ce01854k2.cif
_cod_data_source_block 2013377_0m
_cod_depositor_comments 'Adding full bibliography for 7218359--7218367.cif.'
_cod_original_sg_symbol_H-M P-1
_cod_database_code 7218361

loop_
_symmetry_equiv_pos_as_xyz
'x, y, z'
'-x, -y, -z'

loop_
_atom_site_label
_atom_site_type_symbol
_atom_site_fract_x
_atom_site_fract_y
_atom_site_fract_z
_atom_site_U_iso_or_equiv
_atom_site_adp_type
_atom_site_occupancy
_atom_site_symmetry_multiplicity
_atom_site_calc_flag
_atom_site_refinement_flags
C6'' C 0.9100(17) 0.0246(11) 1.0072(12) 0.077(4) Uani 1 1 d .
H3'' H 0.8702 0.0076 1.0690 0.093 Uiso 1 1 calc R
H4'' H 0.8413 -0.0164 0.9779 0.093 Uiso 1 1 calc R
C6' C 0.933(2) 0.4977(12) 0.5384(10) 0.084(5) Uani 1 1 d .
H4' H 0.8429 0.5602 0.5248 0.101 Uiso 1 1 calc R
H3' H 0.9810 0.5140 0.5875 0.101 Uiso 1 1 calc R
S1 S 1.2873(3) 0.1781(3) 0.41650(18) 0.0484(8) Uani 1 1 d .
F1 F 0.3138(18) 0.2152(10) 0.0591(9) 0.159(6) Uani 1 1 d .
F2 F 0.5015(13) 0.0777(14) 0.0738(11) 0.174(7) Uani 1 1 d .
F3 F 0.3107(17) 0.0932(11) 0.1703(7) 0.133(5) Uani 1 1 d .
O1 O 1.2279(11) 0.1253(10) 0.5037(5) 0.076(3) Uani 1 1 d .
O2 O 1.3776(11) 0.2842(8) 0.3994(7) 0.074(3) Uani 1 1 d .
N3 N 1.4089(11) 0.0769(9) 0.3756(7) 0.049(2) Uani 1 1 d .
C2' C 0.739(2) 0.3450(14) 0.5179(10) 0.080(4) Uani 1 1 d .
H2' H 0.6985 0.4005 0.4724 0.096 Uiso 1 1 calc RD
C3' C 0.8586(17) 0.3774(11) 0.5633(8) 0.061(3) Uani 1 1 d .
C4' C 0.911(2) 0.2906(14) 0.6293(10) 0.084(4) Uani 1 1 d .
H5' H 0.9906 0.3065 0.6624 0.101 Uiso 1 1 calc R
C14 C 1.1085(12) 0.2116(9) 0.3585(6) 0.040(2) Uani 1 1 d .
C15 C 0.9790(13) 0.1348(10) 0.3781(7) 0.048(2) Uani 1 1 d .
H11 H 0.9849 0.0675 0.4222 0.057 Uiso 1 1 calc R
C16 C 0.8406(13) 0.1583(9) 0.3320(7) 0.046(2) Uani 1 1 d .
H12 H 0.7537 0.1067 0.3446 0.055 Uiso 1 1 calc R
C11 C 0.8329(11) 0.2592(8) 0.2671(6) 0.036(2) Uani 1 1 d .
N2 N 0.6898(10) 0.2814(7) 0.2189(5) 0.0382(18) Uani 1 1 d .
C3 C 0.6058(12) 0.3885(9) 0.1860(6) 0.041(2) Uani 1 1 d .
C4 C 0.6330(12) 0.5062(9) 0.2065(7) 0.043(2) Uani 1 1 d .
C9 C 0.6194(16) 0.5221(10) 0.2919(7) 0.057(3) Uani 1 1 d .
H8 H 0.5952 0.4575 0.3369 0.068 Uiso 1 1 calc R
C8 C 0.6413(17) 0.6332(10) 0.3112(8) 0.061(3) Uani 1 1 d .
H7 H 0.6330 0.6418 0.3691 0.073 Uiso 1 1 calc R
C7 C 0.6753(15) 0.7315(10) 0.2460(8) 0.055(3) Uani 1 1 d .
C10 C 0.697(2) 0.8530(11) 0.2673(10) 0.079(4) Uani 1 1 d .
H6 H 0.6802 0.8480 0.3292 0.119 Uiso 1 1 calc R
H4 H 0.6148 0.9121 0.2415 0.119 Uiso 1 1 calc R
H5 H 0.8090 0.8761 0.2446 0.119 Uiso 1 1 calc R
C13 C 1.1004(12) 0.3122(9) 0.2929(6) 0.042(2) Uani 1 1 d .
H10 H 1.1877 0.3636 0.2799 0.050 Uiso 1 1 calc R
C12 C 0.9620(12) 0.3358(9) 0.2466(6) 0.041(2) Uani 1 1 d .
H9 H 0.9561 0.4027 0.2022 0.049 Uiso 1 1 calc R
C6 C 0.6867(19) 0.7150(10) 0.1611(8) 0.065(3) Uani 1 1 d .
H3 H 0.7088 0.7800 0.1162 0.078 Uiso 1 1 calc R
C5 C 0.6663(17) 0.6043(10) 0.1409(8) 0.058(3) Uani 1 1 d .
H2 H 0.6750 0.5959 0.0830 0.070 Uiso 1 1 calc R
C2 C 0.4894(13) 0.3600(9) 0.1384(7) 0.046(2) Uani 1 1 d .
H1 H 0.4137 0.4128 0.1070 0.055 Uiso 1 1 calc R
C1 C 0.5095(12) 0.2353(9) 0.1474(6) 0.043(2) Uani 1 1 d .
N1 N 0.6305(10) 0.1857(7) 0.1971(5) 0.0414(19) Uani 1 1 d D
C17 C 0.4127(14) 0.1561(11) 0.1118(8) 0.054(3) Uani 1 1 d .
N1' N 0.7320(14) 0.1499(10) 0.6042(8) 0.068(3) Uani 1 1 d .
C1' C 0.6816(19) 0.2332(14) 0.5391(10) 0.078(4) Uani 1 1 d .
H1' H 0.6032 0.2139 0.5067 0.093 Uiso 1 1 calc RD
C5' C 0.846(2) 0.1802(14) 0.6465(11) 0.088(5) Uani 1 1 d .
H6' H 0.8854 0.1227 0.6913 0.105 Uiso 1 1 calc R
N1'' N 0.8382(19) 0.4092(11) 0.9179(11) 0.095(4) Uani 1 1 d .
C5'' C 0.800(2) 0.3314(17) 0.8729(13) 0.103(6) Uani 1 1 d .
H6'' H 0.7558 0.3620 0.8209 0.124 Uiso 1 1 calc R
C4'' C 0.822(2) 0.2062(14) 0.8978(11) 0.087(5) Uani 1 1 d .
H5'' H 0.7940 0.1557 0.8629 0.105 Uiso 1 1 calc R
C3'' C 0.8852(15) 0.1587(10) 0.9747(9) 0.060(3) Uani 1 1 d .
C1'' C 0.8969(19) 0.3605(13) 0.9923(12) 0.078(4) Uani 1 1 d .
H1'' H 0.9218 0.4125 1.0268 0.094 Uiso 1 1 calc R
C2'' C 0.9233(16) 0.2403(11) 1.0217(9) 0.062(3) Uani 1 1 d .
H2'' H 0.9674 0.2128 1.0741 0.075 Uiso 1 1 calc R
H13 H 1.457(18) 0.105(13) 0.323(9) 0.07(4) Uiso 1 1 d .
H14 H 1.365(19) 0.005(14) 0.383(9) 0.08(4) Uiso 1 1 d .

loop_
_atom_site_aniso_label
_atom_site_aniso_U_11
_atom_site_aniso_U_22
_atom_site_aniso_U_33
_atom_site_aniso_U_23
_atom_site_aniso_U_13
_atom_site_aniso_U_12
C6'' 0.059(8) 0.046(7) 0.123(12) -0.010(7) -0.009(8) -0.004(6)
C6' 0.110(12) 0.054(8) 0.085(10) -0.023(7) 0.022(8) -0.023(8)
S1 0.0383(13) 0.0561(16) 0.0559(16) -0.0127(12) -0.0201(11) -0.0024(11)
F1 0.206(13) 0.106(8) 0.197(12) 0.018(8) -0.167(11) -0.050(8)
F2 0.079(7) 0.227(14) 0.282(17) -0.211(14) -0.013(9) -0.019(8)
F3 0.168(11) 0.160(10) 0.095(7) -0.029(7) -0.006(7) -0.122(9)
O1 0.061(5) 0.124(8) 0.044(4) -0.011(5) -0.018(4) 0.002(5)
O2 0.061(5) 0.056(5) 0.120(8) -0.024(5) -0.047(5) -0.006(4)
N3 0.035(4) 0.047(5) 0.063(6) -0.002(5) -0.010(4) -0.004(4)
C2' 0.100(11) 0.069(9) 0.070(9) 0.004(7) -0.029(8) -0.014(8)
C3' 0.073(8) 0.051(7) 0.059(7) -0.016(6) 0.007(6) -0.011(6)
C4' 0.093(11) 0.079(10) 0.090(10) -0.007(8) -0.035(9) -0.033(8)
C14 0.033(5) 0.045(5) 0.047(5) -0.013(4) -0.011(4) -0.002(4)
C15 0.039(5) 0.047(6) 0.053(6) 0.007(5) -0.015(4) -0.007(4)
C16 0.036(5) 0.044(6) 0.056(6) 0.004(5) -0.013(4) -0.011(4)
C11 0.032(4) 0.036(5) 0.043(5) -0.006(4) -0.010(4) -0.001(4)
N2 0.035(4) 0.034(4) 0.046(4) -0.003(3) -0.014(3) -0.003(3)
C3 0.038(5) 0.039(5) 0.044(5) -0.002(4) -0.010(4) 0.000(4)
C4 0.039(5) 0.037(5) 0.051(6) -0.004(4) -0.011(4) 0.003(4)
C9 0.076(8) 0.042(6) 0.050(6) -0.003(5) -0.006(6) -0.004(5)
C8 0.083(9) 0.046(6) 0.054(7) -0.013(5) -0.008(6) 0.000(6)
C7 0.059(7) 0.040(6) 0.067(7) -0.011(5) -0.011(6) 0.000(5)
C10 0.102(12) 0.044(7) 0.094(10) -0.017(7) -0.015(9) -0.007(7)
C13 0.035(5) 0.041(5) 0.052(6) -0.008(4) -0.008(4) -0.009(4)
C12 0.040(5) 0.036(5) 0.046(5) -0.001(4) -0.009(4) -0.006(4)
C6 0.091(10) 0.039(6) 0.062(7) 0.003(5) -0.012(7) -0.011(6)
C5 0.078(8) 0.047(6) 0.049(6) -0.003(5) -0.011(6) -0.008(6)
C2 0.041(5) 0.047(6) 0.051(6) -0.004(5) -0.017(4) 0.003(4)
C1 0.038(5) 0.049(6) 0.043(5) -0.005(4) -0.014(4) -0.005(4)
N1 0.038(4) 0.039(4) 0.049(5) -0.006(4) -0.013(3) -0.007(3)
C17 0.048(6) 0.062(7) 0.057(7) -0.013(6) -0.019(5) -0.008(5)
N1' 0.069(7) 0.060(6) 0.078(7) -0.011(6) -0.010(6) -0.022(5)
C1' 0.077(9) 0.086(10) 0.079(9) -0.016(8) -0.027(8) -0.021(8)
C5' 0.100(12) 0.072(9) 0.093(11) 0.010(8) -0.042(9) -0.026(9)
N1'' 0.100(10) 0.050(7) 0.121(12) -0.003(8) 0.002(9) 0.011(7)
C5'' 0.110(14) 0.090(13) 0.101(13) 0.006(10) -0.034(11) 0.024(11)
C4'' 0.095(11) 0.068(9) 0.105(12) -0.021(8) -0.040(9) 0.009(8)
C3'' 0.045(6) 0.043(6) 0.089(9) -0.009(6) -0.008(6) 0.002(5)
C1'' 0.076(9) 0.052(8) 0.103(12) -0.019(8) 0.010(8) -0.006(7)
C2'' 0.056(7) 0.055(7) 0.076(8) -0.012(6) -0.003(6) -0.005(6)

loop_
_atom_type_symbol
_atom_type_description
_atom_type_scat_dispersion_real
_atom_type_scat_dispersion_imag
_atom_type_scat_source
C C 0.0033 0.0016 'International Tables Vol C Tables 4.2.6.8 and 6.1.1.4'
H H 0.0000 0.0000 'International Tables Vol C Tables 4.2.6.8 and 6.1.1.4'
N N 0.0061 0.0033 'International Tables Vol C Tables 4.2.6.8 and 6.1.1.4'
O O 0.0106 0.0060 'International Tables Vol C Tables 4.2.6.8 and 6.1.1.4'
F F 0.0171 0.0103 'International Tables Vol C Tables 4.2.6.8 and 6.1.1.4'
S S 0.1246 0.1234 'International Tables Vol C Tables 4.2.6.8 and 6.1.1.4'

loop_
_geom_angle_atom_site_label_1
_geom_angle_atom_site_label_2
_geom_angle_atom_site_label_3
_geom_angle
_geom_angle_site_symmetry_1
C6'' C6'' C3'' 113.2(14) 2_757
C6'' C6'' H3'' 108.9 2_757
C3'' C6'' H3'' 108.9 .
C6'' C6'' H4'' 108.9 2_757
C3'' C6'' H4'' 108.9 .
H3'' C6'' H4'' 107.7 .
C6' C6' C3' 112.3(13) 2_766
C6' C6' H4' 109.1 2_766
C3' C6' H4' 109.1 .
C6' C6' H3' 109.1 2_766
C3' C6' H3' 109.1 .
H4' C6' H3' 107.9 .
O1 S1 O2 120.3(6) .
O1 S1 N3 107.0(6) .
O2 S1 N3 106.9(6) .
O1 S1 C14 107.2(5) .
O2 S1 C14 107.2(5) .
N3 S1 C14 107.7(5) .
S1 N3 H13 112(9) .
S1 N3 H14 115(9) .
H13 N3 H14 116(10) .
C1' C2' C3' 120.6(13) .
C1' C2' H2' 119.7 .
C3' C2' H2' 119.7 .
C4' C3' C2' 115.8(12) .
C4' C3' C6' 121.9(13) .
C2' C3' C6' 122.1(13) .
C3' C4' C5' 119.7(13) .
C3' C4' H5' 120.1 .
C5' C4' H5' 120.1 .
C15 C14 C13 120.3(9) .
C15 C14 S1 119.4(8) .
C13 C14 S1 120.3(7) .
C16 C15 C14 120.0(9) .
C16 C15 H11 120.0 .
C14 C15 H11 120.0 .
C11 C16 C15 119.4(9) .
C11 C16 H12 120.3 .
C15 C16 H12 120.3 .
C12 C11 C16 121.1(8) .
C12 C11 N2 120.1(8) .
C16 C11 N2 118.8(8) .
N1 N2 C3 112.5(7) .
N1 N2 C11 117.7(7) .
C3 N2 C11 129.7(8) .
N2 C3 C2 106.1(8) .
N2 C3 C4 124.1(8) .
C2 C3 C4 129.7(9) .
C9 C4 C5 118.4(10) .
C9 C4 C3 120.6(9) .
C5 C4 C3 120.9(9) .
C4 C9 C8 120.7(10) .
C4 C9 H8 119.7 .
C8 C9 H8 119.7 .
C7 C8 C9 121.2(11) .
C7 C8 H7 119.4 .
C9 C8 H7 119.4 .
C6 C7 C8 117.6(10) .
C6 C7 C10 121.3(11) .
C8 C7 C10 121.1(11) .
C7 C10 H6 109.5 .
C7 C10 H4 109.5 .
H6 C10 H4 109.5 .
C7 C10 H5 109.5 .
H6 C10 H5 109.5 .
H4 C10 H5 109.5 .
C12 C13 C14 119.8(9) .
C12 C13 H10 120.1 .
C14 C13 H10 120.1 .
C11 C12 C13 119.5(9) .
C11 C12 H9 120.3 .
C13 C12 H9 120.3 .
C7 C6 C5 121.8(11) .
C7 C6 H3 119.1 .
C5 C6 H3 119.1 .
C6 C5 C4 120.3(11) .
C6 C5 H2 119.9 .
C4 C5 H2 119.9 .
C3 C2 C1 105.0(9) .
C3 C2 H1 127.5 .
C1 C2 H1 127.5 .
N1 C1 C2 112.6(8) .
N1 C1 C17 119.3(9) .
C2 C1 C17 128.1(9) .
C1 N1 N2 103.8(8) .
F2 C17 F1 107.3(13) .
F2 C17 F3 103.7(13) .
F1 C17 F3 103.0(12) .
F2 C17 C1 115.4(10) .
F1 C17 C1 112.7(10) .
F3 C17 C1 113.6(10) .
C5' N1' C1' 116.2(12) .
N1' C1' C2' 123.0(13) .
N1' C1' H1' 118.5 .
C2' C1' H1' 118.5 .
N1' C5' C4' 124.5(14) .
N1' C5' H6' 117.7 .
C4' C5' H6' 117.7 .
C5'' N1'' C1'' 115.1(14) .
N1'' C5'' C4'' 124.4(16) .
N1'' C5'' H6'' 117.8 .
C4'' C5'' H6'' 117.8 .
C3'' C4'' C5'' 118.9(15) .
C3'' C4'' H5'' 120.5 .
C5'' C4'' H5'' 120.5 .
C4'' C3'' C2'' 116.3(12) .
C4'' C3'' C6'' 122.4(13) .
C2'' C3'' C6'' 121.3(13) .
N1'' C1'' C2'' 124.7(15) .
N1'' C1'' H1'' 117.6 .
C2'' C1'' H1'' 117.6 .
C1'' C2'' C3'' 120.4(14) .
C1'' C2'' H2'' 119.8 .
C3'' C2'' H2'' 119.8 .

loop_
_geom_bond_atom_site_label_1
_geom_bond_atom_site_label_2
_geom_bond_distance
_geom_bond_site_symmetry_2
C6'' C6'' 1.49(3) 2_757
C6'' C3'' 1.507(17) .
C6'' H3'' 0.9700 .
C6'' H4'' 0.9700 .
C6' C6' 1.50(3) 2_766
C6' C3' 1.502(17) .
C6' H4' 0.9700 .
C6' H3' 0.9700 .
S1 O1 1.425(9) .
S1 O2 1.427(9) .
S1 N3 1.597(10) .
S1 C14 1.774(9) .
F1 C17 1.276(14) .
F2 C17 1.268(15) .
F3 C17 1.295(15) .
N3 H13 0.88(15) .
N3 H14 0.90(15) .
C2' C1' 1.36(2) .
C2' C3' 1.388(19) .
C2' H2' 0.9300 .
C3' C4' 1.37(2) .
C4' C5' 1.37(2) .
C4' H5' 0.9300 .
C14 C15 1.384(14) .
C14 C13 1.386(14) .
C15 C16 1.384(13) .
C15 H11 0.9300 .
C16 C11 1.381(13) .
C16 H12 0.9300 .
C11 C12 1.380(13) .
C11 N2 1.437(11) .
N2 N1 1.347(10) .
N2 C3 1.370(12) .
C3 C2 1.375(13) .
C3 C4 1.476(13) .
C4 C9 1.384(15) .
C4 C5 1.384(15) .
C9 C8 1.385(15) .
C9 H8 0.9300 .
C8 C7 1.383(16) .
C8 H7 0.9300 .
C7 C6 1.378(17) .
C7 C10 1.510(16) .
C10 H6 0.9600 .
C10 H4 0.9600 .
C10 H5 0.9600 .
C13 C12 1.386(13) .
C13 H10 0.9300 .
C12 H9 0.9300 .
C6 C5 1.383(16) .
C6 H3 0.9300 .
C5 H2 0.9300 .
C2 C1 1.386(14) .
C2 H1 0.9300 .
C1 N1 1.340(12) .
C1 C17 1.478(14) .
N1' C5' 1.313(17) .
N1' C1' 1.330(18) .
C1' H1' 0.9300 .
C5' H6' 0.9300 .
N1'' C5'' 1.32(2) .
N1'' C1'' 1.32(2) .
C5'' C4'' 1.40(2) .
C5'' H6'' 0.9300 .
C4'' C3'' 1.37(2) .
C4'' H5'' 0.9300 .
C3'' C2'' 1.374(17) .
C1'' C2'' 1.355(19) .
C1'' H1'' 0.9300 .
C2'' H2'' 0.9300 .

loop_
_geom_torsion_atom_site_label_1
_geom_torsion_atom_site_label_2
_geom_torsion_atom_site_label_3
_geom_torsion_atom_site_label_4
_geom_torsion
_geom_torsion_site_symmetry_1
C1' C2' C3' C4' 0(2) .
C1' C2' C3' C6' 176.4(14) .
C6' C6' C3' C4' 98(2) 2_766
C6' C6' C3' C2' -78(2) 2_766
C2' C3' C4' C5' 0(2) .
C6' C3' C4' C5' -176.6(15) .
O1 S1 C14 C15 -35.4(10) .
O2 S1 C14 C15 -165.9(9) .
N3 S1 C14 C15 79.4(10) .
O1 S1 C14 C13 146.1(9) .
O2 S1 C14 C13 15.7(10) .
N3 S1 C14 C13 -99.0(9) .
C13 C14 C15 C16 0.0(16) .
S1 C14 C15 C16 -178.5(8) .
C14 C15 C16 C11 -0.5(16) .
C15 C16 C11 C12 1.0(16) .
C15 C16 C11 N2 179.0(9) .
C12 C11 N2 N1 138.3(9) .
C16 C11 N2 N1 -39.8(13) .
C12 C11 N2 C3 -37.7(15) .
C16 C11 N2 C3 144.2(10) .
N1 N2 C3 C2 -1.8(11) .
C11 N2 C3 C2 174.3(9) .
N1 N2 C3 C4 173.9(9) .
C11 N2 C3 C4 -9.9(16) .
N2 C3 C4 C9 -53.9(15) .
C2 C3 C4 C9 120.8(13) .
N2 C3 C4 C5 128.6(11) .
C2 C3 C4 C5 -56.7(16) .
C5 C4 C9 C8 -1.0(18) .
C3 C4 C9 C8 -178.6(11) .
C4 C9 C8 C7 1(2) .
C9 C8 C7 C6 0(2) .
C9 C8 C7 C10 179.2(13) .
C15 C14 C13 C12 0.0(15) .
S1 C14 C13 C12 178.4(7) .
C16 C11 C12 C13 -1.0(15) .
N2 C11 C12 C13 -179.0(9) .
C14 C13 C12 C11 0.5(15) .
C8 C7 C6 C5 0(2) .
C10 C7 C6 C5 -179.6(13) .
C7 C6 C5 C4 0(2) .
C9 C4 C5 C6 0.6(18) .
C3 C4 C5 C6 178.1(11) .
N2 C3 C2 C1 1.1(11) .
C4 C3 C2 C1 -174.3(10) .
C3 C2 C1 N1 -0.2(12) .
C3 C2 C1 C17 177.9(10) .
C2 C1 N1 N2 -0.9(11) .
C17 C1 N1 N2 -179.2(9) .
C3 N2 N1 C1 1.7(11) .
C11 N2 N1 C1 -175.0(8) .
N1 C1 C17 F2 -49.8(17) .
C2 C1 C17 F2 132.2(15) .
N1 C1 C17 F1 -173.6(12) .
C2 C1 C17 F1 8.5(19) .
N1 C1 C17 F3 69.8(15) .
C2 C1 C17 F3 -108.2(15) .
C5' N1' C1' C2' -2(2) .
C3' C2' C1' N1' 1(3) .
C1' N1' C5' C4' 2(3) .
C3' C4' C5' N1' -1(3) .
C1'' N1'' C5'' C4'' -2(3) .
N1'' C5'' C4'' C3'' 1(3) .
C5'' C4'' C3'' C2'' 0(2) .
C5'' C4'' C3'' C6'' 179.0(15) .
C6'' C6'' C3'' C4'' 102(2) 2_757
C6'' C6'' C3'' C2'' -79(2) 2_757
C5'' N1'' C1'' C2'' 2(2) .
N1'' C1'' C2'' C3'' -2(2) .
C4'' C3'' C2'' C1'' 0.6(19) .
C6'' C3'' C2'' C1'' -178.7(12) .
